data_2225897
loop_
_publ_author_name
'Shi, Yun-Fen'
'Feng, Qiao-Hua'
'Zhao, Wen-Jie'
'Shi, Yun-Bo'
'Zhan, Peng'

_publ_section_title
;
 Dichlorido[<i>N</i>-(2-pyridylmethylidene)benzene-1,4-diamine]zinc(II)
;
_journal_coeditor_code HY2300
_journal_issue 5
_journal_name_full 'Acta Crystallographica Section E'
_journal_page_first m593
_journal_paper_doi 10.1107/S1600536810015138
_journal_volume 66
_journal_year 2010
_chemical_formula_iupac '[Zn Cl2 (C12 H11 N3)]'
_chemical_formula_moiety 'C12 H11 Cl2 N3 Zn'
_chemical_formula_sum 'C12 H11 Cl2 N3 Zn'
_chemical_formula_weight 333.53
_chemical_name_systematic
;
Dichlorido[<i>N</i>-(2-pyridylmethylidene)benzene-1,4-diamine]zinc(II)
;
_space_group_IT_number 2
_symmetry_cell_setting triclinic
_symmetry_space_group_name_Hall '-P 1'
_symmetry_space_group_name_H-M 'P -1'
_atom_sites_solution_hydrogens geom
_atom_sites_solution_primary direct
_atom_sites_solution_secondary difmap
_audit_creation_method SHELXL-97
_cell_angle_alpha 84.36(3)
_cell_angle_beta 82.27(3)
_cell_angle_gamma 74.19(3)
_cell_formula_units_Z 2
_cell_length_a 7.5004(15)
_cell_length_b 9.1168(18)
_cell_length_c 10.186(2)
_cell_measurement_reflns_used 2613
_cell_measurement_temperature 293(2)
_cell_measurement_theta_max 26.47
_cell_measurement_theta_min 3.16
_cell_volume 662.7(3)
_computing_cell_refinement 'RAPID-AUTO (Rigaku, 1998)'
_computing_data_collection 'RAPID-AUTO (Rigaku, 1998)'
_computing_data_reduction 'RAPID-AUTO (Rigaku, 1998)'
_computing_molecular_graphics 'DIAMOND (Brandenburg, 1999)'
_computing_publication_material 'SHELXL97 (Sheldrick, 2008)'
_computing_structure_refinement 'SHELXL97 (Sheldrick, 2008)'
_computing_structure_solution 'SHELXS97 (Sheldrick, 2008)'
_diffrn_ambient_temperature 293(2)
_diffrn_measured_fraction_theta_full 0.988
_diffrn_measured_fraction_theta_max 0.988
_diffrn_measurement_device_type 'Rigaku R-AXIS RAPID'
_diffrn_measurement_method '\w scans'
_diffrn_radiation_monochromator graphite
_diffrn_radiation_source 'fine-focus sealed tube'
_diffrn_radiation_type MoK\a
_diffrn_radiation_wavelength 0.71073
_diffrn_reflns_av_R_equivalents 0.0272
_diffrn_reflns_av_sigmaI/netI 0.0362
_diffrn_reflns_limit_h_max 9
_diffrn_reflns_limit_h_min -9
_diffrn_reflns_limit_k_max 11
_diffrn_reflns_limit_k_min -11
_diffrn_reflns_limit_l_max 13
_diffrn_reflns_limit_l_min -13
_diffrn_reflns_number 6557
_diffrn_reflns_theta_full 27.47
_diffrn_reflns_theta_max 27.47
_diffrn_reflns_theta_min 3.16
_exptl_absorpt_coefficient_mu 2.239
_exptl_absorpt_correction_T_max 0.699
_exptl_absorpt_correction_T_min 0.645
_exptl_absorpt_correction_type multi-scan
_exptl_absorpt_process_details '(ABSCOR; Higashi, 1995)'
_exptl_crystal_colour Red
_exptl_crystal_density_diffrn 1.671
_exptl_crystal_density_method 'not measured'
_exptl_crystal_description Block
_exptl_crystal_F_000 336
_exptl_crystal_size_max 0.20
_exptl_crystal_size_mid 0.18
_exptl_crystal_size_min 0.16
_refine_diff_density_max 0.393
_refine_diff_density_min -0.365
_refine_ls_extinction_method none
_refine_ls_goodness_of_fit_ref 0.928
_refine_ls_hydrogen_treatment mixed
_refine_ls_matrix_type full
_refine_ls_number_parameters 175
_refine_ls_number_reflns 3000
_refine_ls_number_restraints 0
_refine_ls_restrained_S_all 0.928
_refine_ls_R_factor_all 0.0549
_refine_ls_R_factor_gt 0.0380
_refine_ls_shift/su_max 0.000
_refine_ls_shift/su_mean 0.000
_refine_ls_structure_factor_coef Fsqd
_refine_ls_weighting_details 'calc w=1/[\s^2^(Fo^2^)+(0.0580P)^2^+0.9028P] where P=(Fo^2^+2Fc^2^)/3'
_refine_ls_weighting_scheme calc
_refine_ls_wR_factor_gt 0.0904
_refine_ls_wR_factor_ref 0.1082
_reflns_number_gt 2345
_reflns_number_total 3000
_reflns_threshold_expression I>2\s(I)
_cod_data_source_file hy2300.cif
_cod_data_source_block I
_cod_depositor_comments
;
The following automatic conversions were performed:
'_symmetry_cell_setting' value 'Triclinic' changed to 'triclinic'
according to '/home/saulius/struct/CIF-dictionaries/cif_core.dic'
dictionary named 'cif_core.dic' version 2.4.1 from 2010-06-29.

Automatic conversion script
Id: cif_fix_enum 1527 2010-12-29 10:47:43Z saulius 
;
_cod_database_code 2225897
_cod_database_fobs_code 2225897

loop_
_symmetry_equiv_pos_as_xyz
'x, y, z'
'-x, -y, -z'

loop_
_atom_site_type_symbol
_atom_site_label
_atom_site_fract_x
_atom_site_fract_y
_atom_site_fract_z
_atom_site_U_iso_or_equiv
_atom_site_adp_type
_atom_site_calc_flag
_atom_site_refinement_flags
_atom_site_occupancy
_atom_site_disorder_assembly
_atom_site_disorder_group
Zn Zn1 0.27968(6) 0.38462(4) 0.24431(4) 0.03673(14) Uani d . 1 . .
Cl Cl2 0.09004(13) 0.22915(11) 0.26242(10) 0.0490(2) Uani d . 1 . .
Cl Cl4 0.55281(14) 0.29132(12) 0.13201(10) 0.0515(3) Uani d . 1 . .
N N4 0.1317(4) 0.6067(3) 0.2044(3) 0.0353(6) Uani d . 1 . .
N N6 0.2715(4) 0.4658(3) 0.4284(3) 0.0308(6) Uani d . 1 . .
C C2 -0.0484(6) 0.8248(5) 0.0885(4) 0.0492(9) Uani d . 1 . .
H H2 -0.0941 0.8704 0.0098 0.059 Uiso calc R 1 . .
C C3 -0.0912(6) 0.9047(5) 0.2008(4) 0.0508(10) Uani d . 1 . .
C C4 -0.0201(6) 0.8340(4) 0.3174(4) 0.0455(9) Uani d . 1 . .
C C1 0.0631(5) 0.6763(4) 0.0925(4) 0.0433(8) Uani d . 1 . .
H H1 0.0912 0.6232 0.0157 0.052 Uiso calc R 1 . .
C C11 0.5458(6) 0.1380(4) 0.6210(4) 0.0422(8) Uani d . 1 . .
N N11 0.5896(5) 0.0970(4) 0.8533(3) 0.0536(9) Uani d . 1 . .
H H11 0.6555 0.0052 0.8408 0.064 Uiso calc R 1 . .
H H10 0.5698 0.1306 0.9314 0.064 Uiso calc R 1 . .
C C9 0.4073(5) 0.3393(4) 0.7684(3) 0.0375(7) Uani d . 1 . .
H H8 0.3895 0.3764 0.8524 0.045 Uiso calc R 1 . .
C C5 0.0910(5) 0.6854(4) 0.3156(3) 0.0342(7) Uani d . 1 . .
C C10 0.5160(5) 0.1897(4) 0.7488(3) 0.0366(7) Uani d . 1 . .
C C6 0.1730(5) 0.6044(4) 0.4344(3) 0.0357(7) Uani d . 1 . .
H H6 0.1536 0.6533 0.5131 0.043 Uiso calc R 1 . .
C C8 0.3268(5) 0.4319(4) 0.6659(3) 0.0347(7) Uani d . 1 . .
H H7 0.2548 0.5306 0.6812 0.042 Uiso calc R 1 . .
C C12 0.4640(5) 0.2327(4) 0.5178(3) 0.0382(8) Uani d . 1 . .
H H9 0.4845 0.1973 0.4330 0.046 Uiso calc R 1 . .
C C7 0.3523(4) 0.3789(4) 0.5390(3) 0.0312(7) Uani d . 1 . .
H H5 0.604(6) 0.045(5) 0.601(4) 0.050(12) Uiso d . 1 . .
H H4 -0.030(7) 0.890(6) 0.403(5) 0.070(14) Uiso d . 1 . .
H H3 -0.189(7) 1.002(6) 0.196(5) 0.079(16) Uiso d . 1 . .

loop_
_atom_site_aniso_label
_atom_site_aniso_U_11
_atom_site_aniso_U_22
_atom_site_aniso_U_33
_atom_site_aniso_U_12
_atom_site_aniso_U_13
_atom_site_aniso_U_23
Zn1 0.0404(2) 0.0338(2) 0.0327(2) -0.00136(17) -0.00508(16) -0.00900(15)
Cl2 0.0465(5) 0.0419(5) 0.0599(6) -0.0092(4) -0.0042(4) -0.0183(4)
Cl4 0.0469(5) 0.0540(5) 0.0475(5) -0.0026(4) 0.0052(4) -0.0188(4)
N4 0.0341(15) 0.0352(15) 0.0347(14) -0.0062(12) -0.0034(12) -0.0027(12)
N6 0.0322(14) 0.0299(13) 0.0291(13) -0.0059(11) -0.0029(11) -0.0030(10)
C2 0.051(2) 0.047(2) 0.049(2) -0.0123(18) -0.0147(18) 0.0131(18)
C3 0.045(2) 0.038(2) 0.063(3) 0.0000(17) -0.0106(19) 0.0056(18)
C4 0.049(2) 0.0335(18) 0.052(2) -0.0061(16) -0.0058(18) -0.0070(16)
C1 0.042(2) 0.048(2) 0.0377(18) -0.0097(16) -0.0052(15) 0.0034(16)
C11 0.054(2) 0.0295(17) 0.0401(19) -0.0002(16) -0.0105(16) -0.0089(15)
N11 0.077(3) 0.0386(17) 0.0373(16) 0.0017(16) -0.0176(16) 0.0005(13)
C9 0.043(2) 0.0383(18) 0.0299(16) -0.0080(15) -0.0015(14) -0.0092(14)
C5 0.0333(17) 0.0323(16) 0.0369(17) -0.0084(14) -0.0036(14) -0.0024(13)
C10 0.0409(19) 0.0344(17) 0.0348(17) -0.0098(15) -0.0049(14) -0.0029(14)
C6 0.0389(19) 0.0352(17) 0.0327(16) -0.0079(14) -0.0017(14) -0.0089(13)
C8 0.0386(18) 0.0311(16) 0.0334(16) -0.0067(14) -0.0006(14) -0.0085(13)
C12 0.045(2) 0.0345(17) 0.0333(16) -0.0035(15) -0.0057(14) -0.0109(14)
C7 0.0309(16) 0.0320(16) 0.0314(15) -0.0084(13) -0.0054(13) -0.0026(12)

loop_
_atom_type_symbol
_atom_type_description
_atom_type_scat_dispersion_real
_atom_type_scat_dispersion_imag
_atom_type_scat_source
C C 0.0033 0.0016 'International Tables Vol C Tables 4.2.6.8 and 6.1.1.4'
H H 0.0000 0.0000 'International Tables Vol C Tables 4.2.6.8 and 6.1.1.4'
Cl Cl 0.1484 0.1585 'International Tables Vol C Tables 4.2.6.8 and 6.1.1.4'
N N 0.0061 0.0033 'International Tables Vol C Tables 4.2.6.8 and 6.1.1.4'
Zn Zn 0.2839 1.4301 'International Tables Vol C Tables 4.2.6.8 and 6.1.1.4'

loop_
_geom_angle_atom_site_label_1
_geom_angle_atom_site_label_2
_geom_angle_atom_site_label_3
_geom_angle_site_symmetry_1
_geom_angle_site_symmetry_3
_geom_angle
_geom_angle_publ_flag
N4 Zn1 N6 . . 81.72(11) ?
N4 Zn1 Cl4 . . 120.24(9) ?
N6 Zn1 Cl4 . . 118.70(9) ?
N4 Zn1 Cl2 . . 109.98(9) ?
N6 Zn1 Cl2 . . 108.64(8) ?
Cl4 Zn1 Cl2 . . 113.46(4) ?
C1 N4 C5 . . 118.7(3) ?
C1 N4 Zn1 . . 130.3(3) ?
C5 N4 Zn1 . . 110.8(2) ?
C6 N6 C7 . . 122.8(3) ?
C6 N6 Zn1 . . 111.6(2) ?
C7 N6 Zn1 . . 125.5(2) ?
C3 C2 C1 . . 119.9(4) ?
C3 C2 H2 . . 120.0 ?
C1 C2 H2 . . 120.0 ?
C2 C3 C4 . . 118.9(4) ?
C2 C3 H3 . . 116(3) ?
C4 C3 H3 . . 124(3) ?
C5 C4 C3 . . 118.7(4) ?
C5 C4 H4 . . 117(3) ?
C3 C4 H4 . . 124(3) ?
N4 C1 C2 . . 121.7(4) ?
N4 C1 H1 . . 119.1 ?
C2 C1 H1 . . 119.1 ?
C12 C11 C10 . . 120.0(3) ?
C12 C11 H5 . . 115(3) ?
C10 C11 H5 . . 125(3) ?
C10 N11 H11 . . 120.0 ?
C10 N11 H10 . . 120.0 ?
H11 N11 H10 . . 120.0 ?
C8 C9 C10 . . 121.2(3) ?
C8 C9 H8 . . 119.4 ?
C10 C9 H8 . . 119.4 ?
N4 C5 C4 . . 122.1(3) ?
N4 C5 C6 . . 116.2(3) ?
C4 C5 C6 . . 121.7(3) ?
N11 C10 C11 . . 121.2(3) ?
N11 C10 C9 . . 120.4(3) ?
C11 C10 C9 . . 118.4(3) ?
N6 C6 C5 . . 119.3(3) ?
N6 C6 H6 . . 120.3 ?
C5 C6 H6 . . 120.3 ?
C9 C8 C7 . . 120.4(3) ?
C9 C8 H7 . . 119.8 ?
C7 C8 H7 . . 119.8 ?
C7 C12 C11 . . 121.2(3) ?
C7 C12 H9 . . 119.4 ?
C11 C12 H9 . . 119.4 ?
C12 C7 C8 . . 118.8(3) ?
C12 C7 N6 . . 117.2(3) ?
C8 C7 N6 . . 124.0(3) ?

loop_
_geom_bond_atom_site_label_1
_geom_bond_atom_site_label_2
_geom_bond_site_symmetry_2
_geom_bond_distance
_geom_bond_publ_flag
Zn1 N4 . 2.057(3) ?
Zn1 N6 . 2.070(3) ?
Zn1 Cl4 . 2.2000(13) ?
Zn1 Cl2 . 2.2456(12) ?
N4 C1 . 1.343(4) ?
N4 C5 . 1.356(4) ?
N6 C6 . 1.281(4) ?
N6 C7 . 1.418(4) ?
C2 C3 . 1.370(6) ?
C2 C1 . 1.384(5) ?
C2 H2 . 0.9300 ?
C3 C4 . 1.394(6) ?
C3 H3 . 0.99(5) ?
C4 C5 . 1.384(5) ?
C4 H4 . 1.03(5) ?
C1 H1 . 0.9300 ?
C11 C12 . 1.391(5) ?
C11 C10 . 1.396(5) ?
C11 H5 . 0.87(4) ?
N11 C10 . 1.371(4) ?
N11 H11 . 0.8600 ?
N11 H10 . 0.8600 ?
C9 C8 . 1.374(5) ?
C9 C10 . 1.403(5) ?
C9 H8 . 0.9300 ?
C5 C6 . 1.472(5) ?
C6 H6 . 0.9300 ?
C8 C7 . 1.395(4) ?
C8 H7 . 0.9300 ?
C12 C7 . 1.387(5) ?
C12 H9 . 0.9300 ?

loop_
_geom_hbond_atom_site_label_D
_geom_hbond_atom_site_label_H
_geom_hbond_atom_site_label_A
_geom_hbond_site_symmetry_A
_geom_hbond_distance_DH
_geom_hbond_distance_HA
_geom_hbond_distance_DA
_geom_hbond_angle_DHA
N11 H10 Cl4 1_556 0.86 2.60 3.433(4) 164
N11 H11 Cl2 2_656 0.86 2.64 3.470(4) 161
C3 H3 Cl4 1_465 0.99(5) 2.89(5) 3.864(4) 169(4)
C6 H6 Cl2 2_566 0.93 2.83 3.658(4) 149

loop_
_geom_torsion_atom_site_label_1
_geom_torsion_atom_site_label_2
_geom_torsion_atom_site_label_3
_geom_torsion_atom_site_label_4
_geom_torsion_site_symmetry_1
_geom_torsion_site_symmetry_2
_geom_torsion_site_symmetry_3
_geom_torsion_site_symmetry_4
_geom_torsion
_geom_torsion_publ_flag
N6 Zn1 N4 C1 . . . . 179.7(3) ?
Cl4 Zn1 N4 C1 . . . . 61.3(3) ?
Cl2 Zn1 N4 C1 . . . . -73.4(3) ?
N6 Zn1 N4 C5 . . . . -5.4(2) ?
Cl4 Zn1 N4 C5 . . . . -123.9(2) ?
Cl2 Zn1 N4 C5 . . . . 101.5(2) ?
N4 Zn1 N6 C6 . . . . 4.4(2) ?
Cl4 Zn1 N6 C6 . . . . 124.4(2) ?
Cl2 Zn1 N6 C6 . . . . -104.0(2) ?
N4 Zn1 N6 C7 . . . . -179.7(3) ?
Cl4 Zn1 N6 C7 . . . . -59.6(3) ?
Cl2 Zn1 N6 C7 . . . . 72.0(3) ?
C1 C2 C3 C4 . . . . 0.3(6) ?
C2 C3 C4 C5 . . . . -0.1(6) ?
C5 N4 C1 C2 . . . . -0.5(5) ?
Zn1 N4 C1 C2 . . . . 174.1(3) ?
C3 C2 C1 N4 . . . . 0.0(6) ?
C1 N4 C5 C4 . . . . 0.7(5) ?
Zn1 N4 C5 C4 . . . . -174.9(3) ?
C1 N4 C5 C6 . . . . -178.8(3) ?
Zn1 N4 C5 C6 . . . . 5.6(3) ?
C3 C4 C5 N4 . . . . -0.4(6) ?
C3 C4 C5 C6 . . . . 179.1(3) ?
C12 C11 C10 N11 . . . . 177.7(4) ?
C12 C11 C10 C9 . . . . -1.9(6) ?
C8 C9 C10 N11 . . . . -177.6(3) ?
C8 C9 C10 C11 . . . . 2.0(5) ?
C7 N6 C6 C5 . . . . -178.8(3) ?
Zn1 N6 C6 C5 . . . . -2.7(4) ?
N4 C5 C6 N6 . . . . -2.0(5) ?
C4 C5 C6 N6 . . . . 178.4(3) ?
C10 C9 C8 C7 . . . . -0.3(5) ?
C10 C11 C12 C7 . . . . 0.1(6) ?
C11 C12 C7 C8 . . . . 1.7(5) ?
C11 C12 C7 N6 . . . . -178.6(3) ?
C9 C8 C7 C12 . . . . -1.6(5) ?
C9 C8 C7 N6 . . . . 178.8(3) ?
C6 N6 C7 C12 . . . . -176.7(3) ?
Zn1 N6 C7 C12 . . . . 7.8(4) ?
C6 N6 C7 C8 . . . . 3.0(5) ?
Zn1 N6 C7 C8 . . . . -172.5(2) ?
